data_2015902
loop_
_publ_author_name
'Marciniak, Bernard'

_publ_section_title
;
 Naphthalene-1,7-diol
;
_journal_coeditor_code GG3057
_journal_issue 4
_journal_name_full 'Acta Crystallographica Section C'
_journal_page_first o252
_journal_page_last o254
_journal_paper_doi 10.1107/S0108270107009109
_journal_volume 63
_journal_year 2007
_chemical_formula_iupac 'C10 H8 O2'
_chemical_formula_moiety 'C10 H8 O2'
_chemical_formula_sum 'C10 H8 O2'
_chemical_formula_weight 160.16
_chemical_name_systematic
;
Naphthalene-1,7-diol
;
_space_group_IT_number 56
_symmetry_cell_setting orthorhombic
_symmetry_space_group_name_Hall '-P 2ab 2ac'
_symmetry_space_group_name_H-M 'P c c n'
_atom_sites_solution_hydrogens geom
_atom_sites_solution_primary direct
_atom_sites_solution_secondary difmap
_audit_creation_method SHELXL97
_cell_angle_alpha 90.00
_cell_angle_beta 90.00
_cell_angle_gamma 90.00
_cell_formula_units_Z 16
_cell_length_a 21.423(3)
_cell_length_b 9.5150(10)
_cell_length_c 15.613(2)
_cell_measurement_reflns_used 15692
_cell_measurement_temperature 290(2)
_cell_measurement_theta_max 25.03
_cell_measurement_theta_min 3.80
_cell_volume 3182.6(7)
_computing_cell_refinement 'CrysAlis RED (Oxford Diffraction, 2005)'
_computing_data_collection 'CrysAlis CCD (Oxford Diffraction, 2004)'
_computing_data_reduction 'CrysAlis RED'
_computing_molecular_graphics 'PLATON (Spek,2003) and DIAMOND (Brandenburg, 2006)'
_computing_publication_material SHELXL97
_computing_structure_refinement 'SHELXL97 (Sheldrick, 1997)'
_computing_structure_solution 'SHELXS97 (Sheldrick, 1990)'
_diffrn_ambient_temperature 290(2)
_diffrn_measured_fraction_theta_full 0.993
_diffrn_measured_fraction_theta_max 0.993
_diffrn_measurement_device_type 'Oxford Xcalibur3 CCD area-detector'
_diffrn_measurement_method \w
_diffrn_radiation_monochromator graphite
_diffrn_radiation_source 'fine-focus sealed tube'
_diffrn_radiation_type MoK\a
_diffrn_radiation_wavelength 0.71073
_diffrn_reflns_av_R_equivalents 0.0251
_diffrn_reflns_av_sigmaI/netI 0.0156
_diffrn_reflns_limit_h_max 18
_diffrn_reflns_limit_h_min -25
_diffrn_reflns_limit_k_max 11
_diffrn_reflns_limit_k_min -11
_diffrn_reflns_limit_l_max 18
_diffrn_reflns_limit_l_min -18
_diffrn_reflns_number 15692
_diffrn_reflns_theta_full 25.03
_diffrn_reflns_theta_max 25.03
_diffrn_reflns_theta_min 3.80
_diffrn_standards_decay_% 0
_diffrn_standards_interval_count 0
_diffrn_standards_interval_time 0
_diffrn_standards_number 0
_exptl_absorpt_coefficient_mu 0.093
_exptl_absorpt_correction_T_max 0.998
_exptl_absorpt_correction_T_min 0.930
_exptl_absorpt_correction_type analytical
_exptl_absorpt_process_details '(CrysAlis RED; Oxford Diffraction, 2005)'
_exptl_crystal_colour brown
_exptl_crystal_density_diffrn 1.337
_exptl_crystal_density_method 'not measured'
_exptl_crystal_description columnar
_exptl_crystal_F_000 1344
_exptl_crystal_size_max 0.24
_exptl_crystal_size_mid 0.08
_exptl_crystal_size_min 0.07
_refine_diff_density_max 0.186
_refine_diff_density_min -0.146
_refine_ls_extinction_coef 0.0073(8)
_refine_ls_extinction_expression Fc^*^=kFc[1+0.001xFc^2^\l^3^/sin(2\q)]^-1/4^
_refine_ls_extinction_method 'SHELXL97 (Sheldrick, 1997)'
_refine_ls_goodness_of_fit_ref 1.091
_refine_ls_hydrogen_treatment mixed
_refine_ls_matrix_type full
_refine_ls_number_parameters 238
_refine_ls_number_reflns 2802
_refine_ls_number_restraints 5
_refine_ls_restrained_S_all 1.092
_refine_ls_R_factor_all 0.0680
_refine_ls_R_factor_gt 0.0390
_refine_ls_shift/su_max 0.001
_refine_ls_shift/su_mean 0.000
_refine_ls_structure_factor_coef Fsqd
_refine_ls_weighting_details 'calc w = 1/[\s^2^(Fo^2^)+(0.0475P)^2^+1.2166P] where P=(Fo^2^+2Fc^2^)/3'
_refine_ls_weighting_scheme calc
_refine_ls_wR_factor_gt 0.0946
_refine_ls_wR_factor_ref 0.1229
_reflns_number_gt 1924
_reflns_number_total 2802
_reflns_threshold_expression I>2\s(I)
_cod_data_source_file gg3057.cif
_cod_data_source_block I
_cod_database_code 2015902
_cod_database_fobs_code 2015902

loop_
_symmetry_equiv_pos_as_xyz
'x, y, z'
'-x+1/2, -y+1/2, z'
'-x, y+1/2, -z+1/2'
'x+1/2, -y, -z+1/2'
'-x, -y, -z'
'x-1/2, y-1/2, -z'
'x, -y-1/2, z-1/2'
'-x-1/2, y, z-1/2'

loop_
_atom_site_type_symbol
_atom_site_label
_atom_site_fract_x
_atom_site_fract_y
_atom_site_fract_z
_atom_site_U_iso_or_equiv
_atom_site_adp_type
_atom_site_calc_flag
_atom_site_refinement_flags
_atom_site_occupancy
O O1A 0.35502(7) -0.21353(17) 0.14164(8) 0.0589(4) Uani d D 1
O O2A 0.34732(8) -0.31095(19) 0.46165(8) 0.0642(5) Uani d D 1
C C1A 0.40642(8) -0.1434(2) 0.17435(11) 0.0461(5) Uani d . 1
C C2A 0.44611(10) -0.0664(2) 0.12418(13) 0.0588(6) Uani d . 1
H H2A 0.4397 -0.0615 0.0653 0.071 Uiso calc R 1
C C3A 0.49663(11) 0.0052(3) 0.16159(15) 0.0697(6) Uani d . 1
H H3A 0.5238 0.0564 0.1272 0.084 Uiso calc R 1
C C4A 0.50606(11) 0.0003(2) 0.24819(15) 0.0669(6) Uani d . 1
H H4A 0.5393 0.0493 0.2721 0.080 Uiso calc R 1
C C5A 0.46584(9) -0.0785(2) 0.30191(12) 0.0513(5) Uani d . 1
C C6A 0.47366(10) -0.0855(2) 0.39218(13) 0.0607(6) Uani d . 1
H H6A 0.5068 -0.0378 0.4174 0.073 Uiso calc R 1
C C7A 0.43397(10) -0.1602(2) 0.44247(12) 0.0580(6) Uani d . 1
H H7A 0.4397 -0.1617 0.5015 0.070 Uiso calc R 1
C C8A 0.38416(9) -0.2355(2) 0.40549(11) 0.0483(5) Uani d . 1
C C9A 0.37445(8) -0.2334(2) 0.31847(11) 0.0455(5) Uani d . 1
H H9A 0.3417 -0.2843 0.2946 0.055 Uiso calc R 1
C C10A 0.41476(8) -0.15295(19) 0.26507(11) 0.0433(4) Uani d . 1
O O1B 0.24927(7) -0.03148(18) -0.10991(8) 0.0624(4) Uani d D 1
O O2B 0.25365(8) -0.0705(2) 0.21477(8) 0.0673(5) Uani d D 1
C C1B 0.20425(9) 0.0632(2) -0.08137(12) 0.0505(5) Uani d . 1
C C2B 0.16820(10) 0.1385(2) -0.13706(13) 0.0610(6) Uani d . 1
H H2B 0.1741 0.1288 -0.1958 0.073 Uiso calc R 1
C C3B 0.12220(12) 0.2307(3) -0.10581(15) 0.0709(7) Uani d . 1
H H3B 0.0974 0.2808 -0.1440 0.085 Uiso calc R 1
C C4B 0.11363(13) 0.2472(3) -0.01957(16) 0.0742(7) Uani d . 1
H H4B 0.0833 0.3090 0.0003 0.089 Uiso calc R 1
C C5B 0.15053(10) 0.1709(2) 0.03974(13) 0.0575(5) Uani d . 1
C C6B 0.14258(12) 0.1823(3) 0.13046(15) 0.0725(7) Uani d . 1
H H6B 0.1133 0.2450 0.1521 0.087 Uiso calc R 1
C C7B 0.17711(11) 0.1032(3) 0.18583(14) 0.0681(6) Uani d . 1
H H7B 0.1710 0.1120 0.2446 0.082 Uiso calc R 1
C C8B 0.22162(10) 0.0089(2) 0.15474(11) 0.0533(5) Uani d . 1
C C9B 0.23175(9) -0.0050(2) 0.06820(12) 0.0522(5) Uani d D 1
C C10B 0.19668(9) 0.0754(2) 0.00930(11) 0.0482(5) Uani d . 1
H H11A 0.3546(10) -0.209(2) 0.0881(10) 0.068(7) Uiso d D 1
H H12A 0.3189(11) -0.356(3) 0.4374(18) 0.107(11) Uiso d D 1
H H12B 0.2832(10) -0.115(3) 0.1905(17) 0.097(10) Uiso d D 1
H H11B 0.2467(11) -0.039(3) -0.1630(11) 0.080(8) Uiso d D 1
H H9B 0.2607(9) -0.074(2) 0.0492(13) 0.065(6) Uiso d D 1

loop_
_atom_site_aniso_label
_atom_site_aniso_U_11
_atom_site_aniso_U_22
_atom_site_aniso_U_33
_atom_site_aniso_U_12
_atom_site_aniso_U_13
_atom_site_aniso_U_23
O1A 0.0618(9) 0.0865(11) 0.0283(7) -0.0114(8) -0.0032(6) -0.0015(7)
O2A 0.0719(10) 0.0898(12) 0.0309(7) -0.0202(9) -0.0013(7) 0.0030(7)
C1A 0.0478(10) 0.0512(11) 0.0392(9) 0.0010(9) 0.0010(8) -0.0002(9)
C2A 0.0670(14) 0.0637(13) 0.0457(11) -0.0025(11) 0.0054(10) 0.0073(10)
C3A 0.0711(14) 0.0709(15) 0.0670(15) -0.0160(12) 0.0101(12) 0.0142(12)
C4A 0.0637(14) 0.0676(15) 0.0695(14) -0.0190(12) -0.0031(11) 0.0040(12)
C5A 0.0522(11) 0.0516(12) 0.0502(11) -0.0049(9) -0.0044(9) -0.0021(9)
C6A 0.0652(13) 0.0671(14) 0.0499(12) -0.0122(11) -0.0130(10) -0.0060(10)
C7A 0.0715(14) 0.0684(14) 0.0342(10) -0.0074(11) -0.0104(9) -0.0044(10)
C8A 0.0538(11) 0.0582(12) 0.0329(9) -0.0024(10) -0.0004(8) -0.0010(9)
C9A 0.0451(10) 0.0566(12) 0.0346(9) -0.0034(9) -0.0036(8) -0.0029(8)
C10A 0.0475(10) 0.0466(10) 0.0358(9) 0.0025(8) -0.0012(7) -0.0012(8)
O1B 0.0641(9) 0.0951(12) 0.0279(7) 0.0171(8) 0.0005(6) -0.0018(8)
O2B 0.0646(9) 0.1085(14) 0.0287(7) 0.0058(9) -0.0003(7) -0.0030(8)
C1B 0.0515(11) 0.0614(13) 0.0387(10) -0.0015(10) 0.0042(8) -0.0007(9)
C2B 0.0705(14) 0.0698(14) 0.0426(11) 0.0050(12) 0.0035(10) 0.0073(10)
C3B 0.0826(16) 0.0697(15) 0.0603(14) 0.0158(13) 0.0017(12) 0.0139(12)
C4B 0.0871(17) 0.0659(14) 0.0695(15) 0.0229(13) 0.0113(13) 0.0040(12)
C5B 0.0658(13) 0.0576(13) 0.0492(11) 0.0010(11) 0.0086(10) -0.0064(10)
C6B 0.0882(17) 0.0737(16) 0.0557(13) 0.0145(14) 0.0134(12) -0.0126(12)
C7B 0.0828(16) 0.0815(16) 0.0401(11) 0.0015(13) 0.0109(11) -0.0139(11)
C8B 0.0544(11) 0.0720(14) 0.0334(9) -0.0064(10) 0.0009(8) -0.0053(9)
C9B 0.0489(11) 0.0726(14) 0.0352(10) 0.0003(10) 0.0024(8) -0.0047(10)
C10B 0.0505(11) 0.0573(12) 0.0369(10) -0.0067(9) 0.0031(8) -0.0031(9)

loop_
_atom_type_symbol
_atom_type_description
_atom_type_scat_dispersion_real
_atom_type_scat_dispersion_imag
_atom_type_scat_source
C C 0.0033 0.0000 'International Tables Vol C Tables 4.2.6.8 and 6.1.1.4'
H H 0.0000 0.0000 'International Tables Vol C Tables 4.2.6.8 and 6.1.1.4'
O O 0.0106 0.0000 'International Tables Vol C Tables 4.2.6.8 and 6.1.1.4'

loop_
_geom_angle_atom_site_label_1
_geom_angle_atom_site_label_2
_geom_angle_atom_site_label_3
_geom_angle
C1A O1A H11A 110.7(15)
C8A O2A H12A 113(2)
C2A C1A O1A 122.73(17)
C2A C1A C10A 121.54(18)
O1A C1A C10A 115.71(16)
C1A C2A C3A 119.99(19)
C1A C2A H2A 120.0
C3A C2A H2A 120.0
C4A C3A C2A 120.5(2)
C4A C3A H3A 119.7
C2A C3A H3A 119.7
C3A C4A C5A 120.9(2)
C3A C4A H4A 119.6
C5A C4A H4A 119.6
C4A C5A C6A 122.69(19)
C4A C5A C10A 119.41(18)
C6A C5A C10A 117.90(18)
C7A C6A C5A 121.61(19)
C7A C6A H6A 119.2
C5A C6A H6A 119.2
C6A C7A C8A 120.21(17)
C6A C7A H7A 119.9
C8A C7A H7A 119.9
C9A C8A O2A 123.26(17)
C9A C8A C7A 120.83(18)
O2A C8A C7A 115.91(16)
C8A C9A C10A 119.65(17)
C8A C9A H9A 120.2
C10A C9A H9A 120.2
C9A C10A C5A 119.78(16)
C9A C10A C1A 122.56(17)
C5A C10A C1A 117.66(17)
C1B O1B H11B 109.2(17)
C8B O2B H12B 109.8(19)
C2B C1B O1B 121.80(17)
C2B C1B C10B 121.57(19)
O1B C1B C10B 116.62(17)
C1B C2B C3B 120.16(19)
C1B C2B H2B 119.9
C3B C2B H2B 119.9
C4B C3B C2B 120.5(2)
C4B C3B H3B 119.8
C2B C3B H3B 119.8
C3B C4B C5B 120.6(2)
C3B C4B H4B 119.7
C5B C4B H4B 119.7
C4B C5B C10B 119.72(19)
C4B C5B C6B 122.8(2)
C10B C5B C6B 117.5(2)
C7B C6B C5B 121.4(2)
C7B C6B H6B 119.3
C5B C6B H6B 119.3
C6B C7B C8B 120.29(19)
C6B C7B H7B 119.9
C8B C7B H7B 119.9
C9B C8B O2B 122.27(19)
C9B C8B C7B 120.8(2)
O2B C8B C7B 116.96(17)
C8B C9B C10B 120.2(2)
C8B C9B H9B 118.4(13)
C10B C9B H9B 121.2(13)
C9B C10B C5B 119.82(17)
C9B C10B C1B 122.70(18)
C5B C10B C1B 117.45(18)

loop_
_geom_bond_atom_site_label_1
_geom_bond_atom_site_label_2
_geom_bond_distance
O1A C1A 1.385(2)
O1A H11A 0.837(16)
O2A C8A 1.381(2)
O2A H12A 0.836(17)
C1A C2A 1.369(3)
C1A C10A 1.430(2)
C2A C3A 1.406(3)
C2A H2A 0.9300
C3A C4A 1.368(3)
C3A H3A 0.9300
C4A C5A 1.417(3)
C4A H4A 0.9300
C5A C6A 1.421(3)
C5A C10A 1.425(3)
C6A C7A 1.358(3)
C6A H6A 0.9300
C7A C8A 1.409(3)
C7A H7A 0.9300
C8A C9A 1.375(2)
C9A C10A 1.424(3)
C9A H9A 0.9300
O1B C1B 1.393(2)
O1B H11B 0.834(16)
O2B C8B 1.386(2)
O2B H12B 0.852(17)
C1B C2B 1.366(3)
C1B C10B 1.430(3)
C2B C3B 1.407(3)
C2B H2B 0.9300
C3B C4B 1.368(3)
C3B H3B 0.9300
C4B C5B 1.417(3)
C4B H4B 0.9300
C5B C10B 1.424(3)
C5B C6B 1.431(3)
C6B C7B 1.364(3)
C6B H6B 0.9300
C7B C8B 1.396(3)
C7B H7B 0.9300
C8B C9B 1.375(3)
C9B C10B 1.412(3)
C9B H9B 0.954(15)

loop_
_geom_torsion_atom_site_label_1
_geom_torsion_atom_site_label_2
_geom_torsion_atom_site_label_3
_geom_torsion_atom_site_label_4
_geom_torsion
O1A C1A C2A C3A 178.41(19)
C10A C1A C2A C3A 0.2(3)
C1A C2A C3A C4A -0.9(4)
C2A C3A C4A C5A 0.9(4)
C3A C4A C5A C6A -179.5(2)
C3A C4A C5A C10A -0.3(3)
C4A C5A C6A C7A 179.1(2)
C10A C5A C6A C7A -0.1(3)
C5A C6A C7A C8A 1.2(3)
C6A C7A C8A C9A -0.7(3)
C6A C7A C8A O2A 178.4(2)
O2A C8A C9A C10A -179.86(18)
C7A C8A C9A C10A -0.7(3)
C8A C9A C10A C5A 1.8(3)
C8A C9A C10A C1A -178.45(18)
C4A C5A C10A C9A 179.43(19)
C6A C5A C10A C9A -1.4(3)
C4A C5A C10A C1A -0.3(3)
C6A C5A C10A C1A 178.85(19)
C2A C1A C10A C9A -179.39(19)
O1A C1A C10A C9A 2.3(3)
C2A C1A C10A C5A 0.4(3)
O1A C1A C10A C5A -177.93(17)
O1B C1B C2B C3B 178.5(2)
C10B C1B C2B C3B -0.1(3)
C1B C2B C3B C4B 0.8(4)
C2B C3B C4B C5B -0.6(4)
C3B C4B C5B C10B -0.4(4)
C3B C4B C5B C6B -178.8(2)
C4B C5B C6B C7B 177.3(2)
C10B C5B C6B C7B -1.1(4)
C5B C6B C7B C8B 0.3(4)
C6B C7B C8B C9B 0.5(4)
C6B C7B C8B O2B -178.3(2)
O2B C8B C9B C10B 178.16(18)
C7B C8B C9B C10B -0.6(3)
C8B C9B C10B C5B -0.2(3)
C8B C9B C10B C1B -178.63(19)
C4B C5B C10B C9B -177.4(2)
C6B C5B C10B C9B 1.0(3)
C4B C5B C10B C1B 1.1(3)
C6B C5B C10B C1B 179.5(2)
C2B C1B C10B C9B 177.6(2)
O1B C1B C10B C9B -1.0(3)
C2B C1B C10B C5B -0.8(3)
O1B C1B C10B C5B -179.51(18)

loop_
_cod_related_entry_id
_cod_related_entry_database
_cod_related_entry_code
1 ChemSpider 61739
